data_1515892
loop_
_publ_author_name
'Lee, Wan Yen'
'Lee, Peter Peng Foo'
'Yan, Yaw Kai'
'Lau, Mathew'

_publ_section_title
;
 Cytotoxic copper(II) salicylaldehyde semicarbazone complexes: mode of
 action and proteomic analysis.
;
_journal_issue 10
_journal_name_full 'Metallomics : integrated biometal science'
_journal_page_first 694
_journal_page_last 705
_journal_paper_doi 10.1039/c0mt00016g
_journal_volume 2
_journal_year 2010
_chemical_formula_sum 'C33 H52 Cl2 Cu2 N6 O5'
_chemical_formula_weight 810.79
_chemical_name_systematic
;
?
;
_space_group_IT_number 2
_symmetry_cell_setting triclinic
_symmetry_space_group_name_Hall '-P 1'
_symmetry_space_group_name_H-M 'P -1'
_atom_sites_solution_hydrogens mixed
_atom_sites_solution_primary direct
_atom_sites_solution_secondary difmap
_audit_creation_method SHELXL-97
_cell_angle_alpha 90.41(2)
_cell_angle_beta 107.95(2)
_cell_angle_gamma 96.696(8)
_cell_formula_units_Z 2
_cell_length_a 11.830(2)
_cell_length_b 12.567(1)
_cell_length_c 13.948(5)
_cell_measurement_reflns_used 25
_cell_measurement_temperature 298(2)
_cell_measurement_theta_max 12.59
_cell_measurement_theta_min 5.21
_cell_volume 1957.2(8)
_computing_cell_refinement 'Bruker XSCANS'
_computing_data_collection 'Bruker XSCANS'
_computing_data_reduction 'Bruker SHELXTL'
_computing_molecular_graphics 'Bruker SHELXTL'
_computing_publication_material 'Bruker SHELXTL'
_computing_structure_refinement 'SHELXL-97 (Sheldrick, 1997)'
_computing_structure_solution 'SHELXS-97 (Sheldrick, 1990)'
_diffrn_ambient_temperature 298(2)
_diffrn_measured_fraction_theta_full 0.998
_diffrn_measured_fraction_theta_max 0.998
_diffrn_measurement_device_type 'Bruker P4'
_diffrn_measurement_method '2\q/\w scans'
_diffrn_radiation_monochromator graphite
_diffrn_radiation_source 'fine-focus sealed tube'
_diffrn_radiation_type MoK\a
_diffrn_radiation_wavelength 0.71073
_diffrn_reflns_av_R_equivalents 0.0227
_diffrn_reflns_av_sigmaI/netI 0.0382
_diffrn_reflns_limit_h_max 1
_diffrn_reflns_limit_h_min -13
_diffrn_reflns_limit_k_max 14
_diffrn_reflns_limit_k_min -14
_diffrn_reflns_limit_l_max 16
_diffrn_reflns_limit_l_min -16
_diffrn_reflns_number 7960
_diffrn_reflns_theta_full 25.00
_diffrn_reflns_theta_max 25.00
_diffrn_reflns_theta_min 1.82
_diffrn_standards_interval_count 97
_diffrn_standards_number 3
_exptl_absorpt_coefficient_mu 1.268
_exptl_absorpt_correction_T_max 0.5610
_exptl_absorpt_correction_T_min 0.5141
_exptl_absorpt_correction_type 'empirical from psi scans'
_exptl_crystal_colour Brown
_exptl_crystal_density_diffrn 1.376
_exptl_crystal_density_meas 0
_exptl_crystal_density_method 'not measured'
_exptl_crystal_description Rectangular
_exptl_crystal_F_000 848
_exptl_crystal_size_max 0.30
_exptl_crystal_size_mid 0.20
_exptl_crystal_size_min 0.10
_refine_diff_density_max 1.193
_refine_diff_density_min -0.956
_refine_diff_density_rms 0.076
_refine_ls_extinction_method none
_refine_ls_goodness_of_fit_ref 1.135
_refine_ls_hydrogen_treatment riding
_refine_ls_matrix_type full
_refine_ls_number_parameters 433
_refine_ls_number_reflns 6869
_refine_ls_number_restraints 1
_refine_ls_restrained_S_all 1.136
_refine_ls_R_factor_all 0.0548
_refine_ls_R_factor_gt 0.0413
_refine_ls_shift/su_max 0.001
_refine_ls_shift/su_mean 0.000
_refine_ls_structure_factor_coef Fsqd
_refine_ls_weighting_details 'calc w=1/[\s^2^(Fo^2^)+(0.0400P)^2^+1.8000P] where P=(Fo^2^+2Fc^2^)/3'
_refine_ls_weighting_scheme calc
_refine_ls_wR_factor_gt 0.1011
_refine_ls_wR_factor_ref 0.1067
_reflns_number_gt 5641
_reflns_number_total 6869
_reflns_threshold_expression >2sigma(I)
_cod_data_source_file c0mt00016g.txt
_cod_data_source_block wy160909
_cod_depositor_comments
;
The following automatic conversions were performed:

'_symmetry_cell_setting' value 'Triclinic' changed to 'triclinic'
according to
/usr/data/users/saulius/automatic-downloads/retrospective/RSC/lib/dictionaries/cif_core.dic
dictionary named 'cif_core.dic' version 2.4.2 from 2011-04-26.

Automatic conversion script
Id: cif_fix_values 2281 2013-09-26 08:29:07Z andrius 

The following automatic conversions were performed:

'_atom_sites_solution_hydrogens' value 'geom + difmap' was changed to
'mixed'.

Automatic conversion script
Id: cif_fix_values 6452 2018-10-05 10:23:21Z andrius 
;
_cod_original_cell_volume 1957.1(7)
_cod_original_sg_symbol_H-M P-1
_cod_database_code 1515892

loop_
_symmetry_equiv_pos_as_xyz
'x, y, z'
'-x, -y, -z'

loop_
_atom_site_label
_atom_site_type_symbol
_atom_site_fract_x
_atom_site_fract_y
_atom_site_fract_z
_atom_site_U_iso_or_equiv
_atom_site_adp_type
_atom_site_occupancy
_atom_site_symmetry_multiplicity
_atom_site_calc_flag
_atom_site_refinement_flags
Cu1 Cu 0.60401(4) 0.80671(3) 0.13870(3) 0.03316(12) Uani 1 1 d .
Cu2 Cu 0.64824(3) 0.95893(3) 0.31669(3) 0.03249(12) Uani 1 1 d .
Cl1 Cl 0.73561(10) 0.72445(8) 0.25639(8) 0.0666(3) Uani 1 1 d .
Cl2 Cl 0.55819(8) 1.14306(7) 0.29183(6) 0.0416(2) Uani 1 1 d .
O1 O 0.6777(2) 0.95191(17) 0.18539(15) 0.0357(5) Uani 1 1 d .
O2 O 0.4908(2) 0.68084(17) 0.07222(15) 0.0359(5) Uani 1 1 d .
N1 N 0.5601(2) 0.8514(2) -0.00138(18) 0.0292(5) Uani 1 1 d .
N2 N 0.4809(2) 0.7746(2) -0.06766(19) 0.0347(6) Uani 1 1 d .
H2A H 0.4548 0.7821 -0.1317 0.042 Uiso 1 1 calc R
N3 N 0.3724(2) 0.6056(2) -0.07824(19) 0.0337(6) Uani 1 1 d .
C1 C 0.6823(3) 1.0221(2) 0.0266(2) 0.0295(6) Uani 1 1 d .
C2 C 0.7179(3) 1.0281(2) 0.1327(2) 0.0293(6) Uani 1 1 d .
C3 C 0.7971(3) 1.1168(3) 0.1839(2) 0.0364(7) Uani 1 1 d .
H3A H 0.8200 1.1233 0.2540 0.044 Uiso 1 1 calc R
C4 C 0.8410(3) 1.1945(3) 0.1311(3) 0.0413(8) Uani 1 1 d .
H4A H 0.8943 1.2523 0.1664 0.050 Uiso 1 1 calc R
C5 C 0.8081(3) 1.1887(3) 0.0271(3) 0.0405(8) Uani 1 1 d .
H5A H 0.8393 1.2416 -0.0073 0.049 Uiso 1 1 calc R
C6 C 0.7286(3) 1.1039(3) -0.0247(2) 0.0361(7) Uani 1 1 d .
H6A H 0.7048 1.1002 -0.0948 0.043 Uiso 1 1 calc R
C7 C 0.5987(3) 0.9373(2) -0.0364(2) 0.0318(7) Uani 1 1 d .
H7A H 0.5717 0.9455 -0.1057 0.038 Uiso 1 1 calc R
C8 C 0.4477(3) 0.6856(2) -0.0222(2) 0.0302(7) Uani 1 1 d .
C9 C 0.3260(3) 0.6041(3) -0.1892(2) 0.0386(8) Uani 1 1 d .
H9A H 0.3159 0.6768 -0.2102 0.046 Uiso 1 1 calc R
H9B H 0.2477 0.5619 -0.2115 0.046 Uiso 1 1 calc R
C10 C 0.4068(4) 0.5585(3) -0.2401(3) 0.0471(9) Uani 1 1 d .
H10A H 0.4274 0.4905 -0.2115 0.056 Uiso 1 1 calc R
H10B H 0.4803 0.6071 -0.2272 0.056 Uiso 1 1 calc R
C11 C 0.3474(5) 0.5414(4) -0.3529(3) 0.0634(12) Uani 1 1 d .
H11A H 0.2720 0.4957 -0.3654 0.076 Uiso 1 1 calc R
H11B H 0.3300 0.6100 -0.3816 0.076 Uiso 1 1 calc R
C12 C 0.4233(7) 0.4914(5) -0.4051(4) 0.109(2) Uani 1 1 d .
H12A H 0.3810 0.4815 -0.4760 0.164 Uiso 1 1 calc R
H12B H 0.4404 0.4231 -0.3776 0.164 Uiso 1 1 calc R
H12C H 0.4970 0.5375 -0.3952 0.164 Uiso 1 1 calc R
C13 C 0.3435(3) 0.5073(2) -0.0290(3) 0.0379(8) Uani 1 1 d .
H13A H 0.4089 0.5013 0.0322 0.046 Uiso 1 1 calc R
H13B H 0.3377 0.4459 -0.0734 0.046 Uiso 1 1 calc R
C14 C 0.2295(4) 0.5030(3) -0.0026(3) 0.0526(10) Uani 1 1 d .
H14A H 0.1625 0.5030 -0.0638 0.063 Uiso 1 1 calc R
H14B H 0.2324 0.5662 0.0388 0.063 Uiso 1 1 calc R
C15 C 0.2109(4) 0.4034(4) 0.0541(4) 0.0773(15) Uani 1 1 d .
H15A H 0.2121 0.3410 0.0132 0.093 Uiso 1 1 calc R
H15B H 0.2777 0.4051 0.1157 0.093 Uiso 1 1 calc R
C16 C 0.0972(5) 0.3898(5) 0.0810(5) 0.100(2) Uani 1 1 d .
H16A H 0.0929 0.3251 0.1165 0.149 Uiso 1 1 calc R
H16B H 0.0300 0.3857 0.0205 0.149 Uiso 1 1 calc R
H16C H 0.0957 0.4500 0.1232 0.149 Uiso 1 1 calc R
O1' O 0.5096(2) 0.86012(18) 0.25066(15) 0.0387(5) Uani 1 1 d .
O2' O 0.8035(2) 1.03409(19) 0.40078(15) 0.0384(5) Uani 1 1 d .
N1' N 0.6308(2) 0.9358(2) 0.44933(18) 0.0346(6) Uani 1 1 d .
N2' N 0.7201(3) 0.9965(2) 0.52435(19) 0.0416(7) Uani 1 1 d .
H2'A H 0.7192 1.0021 0.5856 0.050 Uiso 1 1 calc R
N3' N 0.9003(3) 1.1079(2) 0.5574(2) 0.0419(7) Uani 1 1 d .
C1' C 0.4540(3) 0.8085(3) 0.3990(2) 0.0356(7) Uani 1 1 d .
C2' C 0.4412(3) 0.8003(3) 0.2946(2) 0.0344(7) Uani 1 1 d .
C3' C 0.3507(3) 0.7239(3) 0.2348(3) 0.0436(8) Uani 1 1 d .
H3'A H 0.3418 0.7153 0.1665 0.052 Uiso 1 1 calc R
C4' C 0.2743(4) 0.6608(3) 0.2751(3) 0.0534(10) Uani 1 1 d .
H4'A H 0.2141 0.6116 0.2333 0.064 Uiso 1 1 calc R
C5' C 0.2863(4) 0.6701(3) 0.3775(3) 0.0552(10) Uani 1 1 d .
H5'A H 0.2349 0.6273 0.4042 0.066 Uiso 1 1 calc R
C6' C 0.3740(3) 0.7426(3) 0.4376(3) 0.0481(9) Uani 1 1 d .
H6'A H 0.3819 0.7492 0.5059 0.058 Uiso 1 1 calc R
C7' C 0.5479(3) 0.8767(3) 0.4713(2) 0.0387(8) Uani 1 1 d .
H7'A H 0.5482 0.8779 0.5381 0.046 Uiso 1 1 calc R
C8' C 0.8097(3) 1.0467(3) 0.4922(2) 0.0359(7) Uani 1 1 d .
C9' C 0.9978(3) 1.1576(3) 0.5209(3) 0.0491(9) Uani 1 1 d .
H9'A H 1.0083 1.1093 0.4706 0.059 Uiso 1 1 calc R
H9'B H 1.0717 1.1671 0.5768 0.059 Uiso 1 1 calc R
C10' C 0.9746(4) 1.2643(4) 0.4757(4) 0.0713(13) Uani 1 1 d .
H10C H 0.9707 1.3148 0.5271 0.086 Uiso 1 1 calc R
H10D H 0.8981 1.2563 0.4226 0.086 Uiso 1 1 calc R
C11' C 1.0734(7) 1.3077(5) 0.4323(6) 0.115(2) Uani 1 1 d .
H11C H 1.1492 1.3149 0.4860 0.138 Uiso 1 1 calc R
H11D H 1.0777 1.2555 0.3823 0.138 Uiso 1 1 calc R
C12' C 1.0580(9) 1.4120(6) 0.3850(6) 0.165(4) Uani 1 1 d .
H12D H 1.1235 1.4332 0.3595 0.248 Uiso 1 1 calc R
H12E H 1.0564 1.4650 0.4342 0.248 Uiso 1 1 calc R
H12F H 0.9841 1.4055 0.3305 0.248 Uiso 1 1 calc R
C13' C 0.9085(4) 1.1313(4) 0.6627(3) 0.0583(11) Uani 1 1 d .
H13C H 0.8284 1.1241 0.6685 0.070 Uiso 1 1 calc R
H13D H 0.9437 1.2051 0.6811 0.070 Uiso 1 1 calc R
C14' C 0.9823(4) 1.0588(5) 0.7360(3) 0.0863(18) Uani 1 1 d .
H14C H 0.9584 0.9863 0.7068 0.104 Uiso 1 1 calc R
H14D H 1.0650 1.0780 0.7386 0.104 Uiso 1 1 calc R
C15' C 0.9800(6) 1.0555(7) 0.8411(4) 0.177(5) Uani 1 1 d D
H15C H 1.0098 0.9905 0.8703 0.212 Uiso 1 1 calc R
H15D H 0.8981 1.0538 0.8418 0.212 Uiso 1 1 calc R
C16' C 1.0569(7) 1.1535(7) 0.9049(6) 0.164(4) Uani 1 1 d D
H16D H 1.0422 1.1566 0.9687 0.246 Uiso 1 1 calc R
H16E H 1.0366 1.2176 0.8700 0.246 Uiso 1 1 calc R
H16F H 1.1401 1.1476 0.9157 0.246 Uiso 1 1 calc R
O1S O 0.2970(3) 1.0678(3) 0.2821(2) 0.0801(10) Uani 1 1 d .
H2S H 0.3678 1.0717 0.2851 0.096 Uiso 1 1 calc R
C1S C 0.2499(6) 1.1594(7) 0.2391(6) 0.133(3) Uani 1 1 d .
H1SA H 0.2983 1.2221 0.2761 0.160 Uiso 1 1 calc R
H1SB H 0.1695 1.1581 0.2414 0.160 Uiso 1 1 calc R
H1SC H 0.2496 1.1611 0.1702 0.160 Uiso 1 1 calc R

loop_
_atom_site_aniso_label
_atom_site_aniso_U_11
_atom_site_aniso_U_22
_atom_site_aniso_U_33
_atom_site_aniso_U_23
_atom_site_aniso_U_13
_atom_site_aniso_U_12
Cu1 0.0428(2) 0.0295(2) 0.02228(19) 0.00013(14) 0.00660(16) -0.00541(16)
Cu2 0.0364(2) 0.0373(2) 0.01941(19) -0.00129(15) 0.00656(15) -0.00700(16)
Cl1 0.0615(6) 0.0512(6) 0.0604(6) 0.0170(5) -0.0160(5) -0.0047(5)
Cl2 0.0535(5) 0.0409(5) 0.0293(4) 0.0030(3) 0.0119(4) 0.0035(4)
O1 0.0485(13) 0.0333(12) 0.0235(10) -0.0017(9) 0.0138(10) -0.0093(10)
O2 0.0467(13) 0.0310(11) 0.0258(11) -0.0006(9) 0.0093(10) -0.0063(10)
N1 0.0310(13) 0.0290(13) 0.0244(12) -0.0020(10) 0.0063(10) -0.0030(11)
N2 0.0414(15) 0.0329(14) 0.0228(12) -0.0011(11) 0.0045(11) -0.0080(12)
N3 0.0380(15) 0.0291(14) 0.0292(13) -0.0035(11) 0.0074(11) -0.0059(11)
C1 0.0294(16) 0.0313(16) 0.0280(15) 0.0028(12) 0.0104(12) 0.0003(13)
C2 0.0292(16) 0.0297(16) 0.0298(15) -0.0011(12) 0.0115(13) 0.0013(12)
C3 0.0383(18) 0.0376(18) 0.0299(16) -0.0032(13) 0.0096(14) -0.0058(14)
C4 0.0404(19) 0.0332(18) 0.046(2) -0.0048(15) 0.0130(16) -0.0114(15)
C5 0.046(2) 0.0335(18) 0.0416(19) 0.0058(14) 0.0171(16) -0.0076(15)
C6 0.0403(18) 0.0367(18) 0.0297(16) 0.0044(13) 0.0111(14) -0.0029(14)
C7 0.0363(17) 0.0337(17) 0.0234(14) 0.0021(12) 0.0081(13) -0.0007(13)
C8 0.0311(16) 0.0305(16) 0.0290(16) -0.0013(12) 0.0107(13) 0.0000(13)
C9 0.0413(19) 0.0365(18) 0.0300(16) -0.0035(13) 0.0040(14) -0.0068(14)
C10 0.061(2) 0.042(2) 0.041(2) 0.0005(16) 0.0205(18) 0.0038(17)
C11 0.099(4) 0.061(3) 0.035(2) 0.0037(18) 0.024(2) 0.016(2)
C12 0.163(6) 0.128(5) 0.060(3) 0.005(3) 0.057(4) 0.054(5)
C13 0.0438(19) 0.0263(16) 0.0401(18) -0.0020(13) 0.0116(15) -0.0058(14)
C14 0.052(2) 0.039(2) 0.069(3) 0.0011(18) 0.025(2) -0.0051(17)
C15 0.064(3) 0.064(3) 0.115(4) 0.026(3) 0.046(3) -0.002(2)
C16 0.092(4) 0.081(4) 0.144(6) 0.019(4) 0.071(4) -0.013(3)
O1' 0.0439(13) 0.0440(13) 0.0236(11) -0.0028(9) 0.0112(10) -0.0148(10)
O2' 0.0381(12) 0.0487(14) 0.0228(11) -0.0011(9) 0.0058(9) -0.0068(10)
N1' 0.0397(15) 0.0381(15) 0.0220(12) -0.0013(11) 0.0064(11) -0.0014(12)
N2' 0.0453(17) 0.0522(18) 0.0204(13) -0.0072(12) 0.0067(12) -0.0113(14)
N3' 0.0389(16) 0.0507(17) 0.0283(14) -0.0077(12) 0.0027(12) -0.0043(13)
C1' 0.0390(18) 0.0385(18) 0.0290(16) 0.0016(13) 0.0125(14) -0.0015(14)
C2' 0.0384(18) 0.0346(17) 0.0300(16) 0.0044(13) 0.0123(14) -0.0002(14)
C3' 0.050(2) 0.044(2) 0.0322(17) -0.0034(15) 0.0113(16) -0.0078(16)
C4' 0.050(2) 0.055(2) 0.049(2) -0.0039(18) 0.0157(18) -0.0198(18)
C5' 0.060(2) 0.054(2) 0.052(2) 0.0013(18) 0.027(2) -0.0185(19)
C6' 0.059(2) 0.052(2) 0.0348(18) 0.0031(16) 0.0223(17) -0.0100(18)
C7' 0.046(2) 0.0449(19) 0.0234(15) 0.0011(14) 0.0121(14) -0.0032(16)
C8' 0.0369(18) 0.0353(17) 0.0304(17) 0.0004(13) 0.0044(14) 0.0011(14)
C9' 0.0365(19) 0.058(2) 0.043(2) -0.0080(17) 0.0046(16) -0.0096(17)
C10' 0.073(3) 0.064(3) 0.072(3) -0.001(2) 0.023(3) -0.014(2)
C11' 0.125(5) 0.095(5) 0.123(5) 0.021(4) 0.050(4) -0.030(4)
C12' 0.236(11) 0.108(6) 0.141(7) 0.020(5) 0.071(7) -0.058(6)
C13' 0.047(2) 0.080(3) 0.040(2) -0.025(2) 0.0090(18) -0.009(2)
C14' 0.045(2) 0.174(6) 0.033(2) 0.015(3) 0.0032(19) 0.005(3)
C15' 0.073(4) 0.398(15) 0.042(3) -0.010(5) 0.014(3) -0.028(6)
C16' 0.104(5) 0.255(11) 0.128(6) -0.118(7) 0.047(5) -0.021(6)
O1S 0.0564(18) 0.133(3) 0.0465(17) 0.0222(18) 0.0144(14) -0.0036(19)
C1S 0.097(5) 0.164(7) 0.152(7) 0.068(6) 0.051(5) 0.031(5)

loop_
_atom_type_symbol
_atom_type_description
_atom_type_scat_dispersion_real
_atom_type_scat_dispersion_imag
_atom_type_scat_source
C C 0.0033 0.0016 'International Tables Vol C Tables 4.2.6.8 and 6.1.1.4'
H H 0.0000 0.0000 'International Tables Vol C Tables 4.2.6.8 and 6.1.1.4'
N N 0.0061 0.0033 'International Tables Vol C Tables 4.2.6.8 and 6.1.1.4'
O O 0.0106 0.0060 'International Tables Vol C Tables 4.2.6.8 and 6.1.1.4'
Cl Cl 0.1484 0.1585 'International Tables Vol C Tables 4.2.6.8 and 6.1.1.4'
Cu Cu 0.3201 1.2651 'International Tables Vol C Tables 4.2.6.8 and 6.1.1.4'

loop_
_geom_angle_atom_site_label_1
_geom_angle_atom_site_label_2
_geom_angle_atom_site_label_3
_geom_angle
O1 Cu1 N1 89.92(9)
O1 Cu1 O2 163.9(1)
N1 Cu1 O2 80.51(9)
O1 Cu1 Cl1 96.03(7)
N1 Cu1 Cl1 144.52(9)
O2 Cu1 Cl1 99.29(7)
O1 Cu1 O1' 74.30(8)
N1 Cu1 O1' 121.8(1)
O2 Cu1 O1' 99.70(8)
Cl1 Cu1 O1' 93.39(7)
O1 Cu1 Cu2 40.30(6)
N1 Cu1 Cu2 123.32(8)
O2 Cu1 Cu2 138.47(7)
Cl1 Cu1 Cu2 79.98(4)
O1' Cu1 Cu2 39.62(5)
O1' Cu2 N1' 93.1(1)
O1' Cu2 O1 83.68(9)
N1' Cu2 O1 167.8(1)
O1' Cu2 O2' 167.8(1)
N1' Cu2 O2' 80.7(1)
O1 Cu2 O2' 100.18(9)
O1' Cu2 Cl2 101.24(8)
N1' Cu2 Cl2 95.82(9)
O1 Cu2 Cl2 96.40(7)
O2' Cu2 Cl2 89.91(8)
O1' Cu2 Cu1 50.60(7)
N1' Cu2 Cu1 131.11(8)
O1 Cu2 Cu1 39.64(6)
O2' Cu2 Cu1 127.28(7)
Cl2 Cu2 Cu1 119.84(3)
C2 O1 Cu1 127.6(2)
C2 O1 Cu2 131.5(2)
Cu1 O1 Cu2 100.06(9)
C8 O2 Cu1 114.3(2)
C7 N1 N2 118.9(2)
C7 N1 Cu1 128.6(2)
N2 N1 Cu1 112.4(2)
C8 N2 N1 113.9(2)
C8 N3 C9 123.6(3)
C8 N3 C13 118.8(3)
C9 N3 C13 117.2(2)
C2 C1 C6 119.4(3)
C2 C1 C7 124.7(3)
C6 C1 C7 115.9(3)
O1 C2 C3 119.6(3)
O1 C2 C1 121.9(3)
C3 C2 C1 118.5(3)
C4 C3 C2 120.3(3)
C3 C4 C5 121.7(3)
C6 C5 C4 119.0(3)
C5 C6 C1 121.1(3)
N1 C7 C1 123.2(3)
O2 C8 N3 121.5(3)
O2 C8 N2 119.0(3)
N3 C8 N2 119.5(3)
N3 C9 C10 113.2(3)
C9 C10 C11 111.7(3)
C12 C11 C10 113.1(4)
N3 C13 C14 114.4(3)
C13 C14 C15 111.0(3)
C16 C15 C14 115.2(4)
C2' O1' Cu2 126.6(2)
C2' O1' Cu1 128.8(2)
Cu2 O1' Cu1 89.78(9)
C8' O2' Cu2 113.1(2)
C7' N1' N2' 120.0(3)
C7' N1' Cu2 127.9(2)
N2' N1' Cu2 112.0(2)
C8' N2' N1' 113.8(2)
C8' N3' C13' 124.3(3)
C8' N3' C9' 117.9(3)
C13' N3' C9' 117.8(3)
C6' C1' C2' 119.5(3)
C6' C1' C7' 116.4(3)
C2' C1' C7' 124.1(3)
O1' C2' C3' 118.4(3)
O1' C2' C1' 124.1(3)
C3' C2' C1' 117.5(3)
C4' C3' C2' 121.5(3)
C3' C4' C5' 120.8(3)
C6' C5' C4' 119.1(3)
C5' C6' C1' 121.7(3)
N1' C7' C1' 123.9(3)
O2' C8' N3' 121.8(3)
O2' C8' N2' 118.8(3)
N3' C8' N2' 119.4(3)
N3' C9' C10' 113.1(3)
C9' C10' C11' 110.8(5)
C12' C11' C10' 114.9(7)
N3' C13' C14' 113.4(4)
C15' C14' C13' 120.7(6)
C14' C15' C16' 111.2(5)

loop_
_geom_bond_atom_site_label_1
_geom_bond_atom_site_label_2
_geom_bond_distance
Cu1 O1 1.943(2)
Cu1 N1 1.965(2)
Cu1 O2 1.968(2)
Cu1 Cl1 2.238(1)
Cu1 O1' 2.318(2)
Cu1 Cu2 2.9991(9)
Cu2 O1' 1.913(2)
Cu2 N1' 1.944(3)
Cu2 O1 1.970(2)
Cu2 O2' 1.973(2)
Cu2 Cl2 2.640(1)
O1 C2 1.342(4)
O2 C8 1.262(4)
N1 C7 1.282(4)
N1 N2 1.381(3)
N2 C8 1.367(4)
N3 C8 1.329(4)
N3 C9 1.473(4)
N3 C13 1.474(4)
C1 C2 1.408(4)
C1 C6 1.410(4)
C1 C7 1.446(4)
C2 C3 1.401(4)
C3 C4 1.376(5)
C4 C5 1.380(5)
C5 C6 1.371(5)
C9 C10 1.513(5)
C10 C11 1.514(5)
C11 C12 1.503(7)
C13 C14 1.498(5)
C14 C15 1.515(6)
C15 C16 1.496(7)
O1' C2' 1.329(4)
O2' C8' 1.262(4)
N1' C7' 1.276(4)
N1' N2' 1.382(4)
N2' C8' 1.365(4)
N3' C8' 1.328(4)
N3' C13' 1.468(4)
N3' C9' 1.475(5)
C1' C6' 1.417(5)
C1' C2' 1.418(4)
C1' C7' 1.435(5)
C2' C3' 1.401(5)
C3' C4' 1.382(5)
C4' C5' 1.394(5)
C5' C6' 1.357(5)
C9' C10' 1.504(6)
C10' C11' 1.523(8)
C11' C12' 1.48(1)
C13' C14' 1.511(7)
C14' C15' 1.475(7)
C15' C16' 1.537(1)
O1S C1S 1.396(7)
